data_7226427
loop_
_publ_author_name
'Lepikhina, Anastasia'
'Bakulina, Olga'
'Dar'in, Dmitry'
'Krasavin, Mikhail'

_publ_section_title
;
 The first solvent-free synthesis of privileged gamma- and delta-lactams
 via the Castagnoli-Cushman reaction
;
_journal_name_full 'RSC Adv.'
_journal_paper_doi 10.1039/C6RA19196G
_journal_year 2016
_chemical_formula_moiety 'C19 H18 Cl N O3'
_chemical_formula_sum 'C19 H18 Cl N O3'
_chemical_formula_weight 343.79
_space_group_crystal_system monoclinic
_space_group_IT_number 14
_space_group_name_Hall '-P 2ybc'
_space_group_name_H-M_alt 'P 1 21/c 1'
_symmetry_space_group_name_Hall '-P 2ybc'
_symmetry_space_group_name_H-M 'P 1 21/c 1'
_atom_sites_solution_hydrogens geom
_atom_sites_solution_primary iterative
_audit_creation_date 2016-03-25
_audit_creation_method
;
Olex2 1.2
(compiled 2016.02.19 svn.r3266 for OlexSys, GUI svn.r5155)
;
_audit_update_record
;
2016-03-25 deposited with the CCDC.
2016-08-31 downloaded from the CCDC.
;
_cell_angle_alpha 90
_cell_angle_beta 97.8247(17)
_cell_angle_gamma 90
_cell_formula_units_Z 4
_cell_length_a 10.15491(19)
_cell_length_b 11.7971(2)
_cell_length_c 14.1333(3)
_cell_measurement_reflns_used 11818
_cell_measurement_temperature 100(2)
_cell_measurement_theta_max 32.1698
_cell_measurement_theta_min 2.6555
_cell_volume 1677.38(6)
_computing_cell_refinement
;
CrysAlisPro, Agilent Technologies,
Version 1.171.36.20 (release 27-06-2012 CrysAlis171 .NET)
(compiled Jul 11 2012,15:38:31)
;
_computing_data_collection
;
CrysAlisPro, Agilent Technologies,
Version 1.171.36.20 (release 27-06-2012 CrysAlis171 .NET)
(compiled Jul 11 2012,15:38:31)
;
_computing_data_reduction
;
CrysAlisPro, Agilent Technologies,
Version 1.171.36.20 (release 27-06-2012 CrysAlis171 .NET)
(compiled Jul 11 2012,15:38:31)
;
_computing_molecular_graphics 'Olex2 (Dolomanov et al., 2009)'
_computing_publication_material 'Olex2 (Dolomanov et al., 2009)'
_computing_structure_refinement 'ShelXL (Sheldrick, 2015)'
_computing_structure_solution
;
Superflip (Palatinus & Chapuis, 2007;Palatinus & van der Lee, 2008;
Palatinus et al., 2012)
;
_diffrn_ambient_temperature 100(2)
_diffrn_detector_area_resol_mean 16.2096
_diffrn_measured_fraction_theta_full 0.999
_diffrn_measured_fraction_theta_max 0.999
_diffrn_measurement_details
;
  1 omega  -35.00   44.00   1.0000    5.0000
omega____ theta____ kappa____ phi______ frames
    -       26.6531  -57.0000   90.0000 79

  2 omega   13.00   69.00   1.0000    5.0000
omega____ theta____ kappa____ phi______ frames
    -       26.6531  -99.0000 -150.0000 56

  3 omega   35.00   61.00   1.0000    5.0000
omega____ theta____ kappa____ phi______ frames
    -       26.6531  -99.0000  -30.0000 26

  4 omega   -7.00   69.00   1.0000    5.0000
omega____ theta____ kappa____ phi______ frames
    -       26.6531  -99.0000   60.0000 76

  5 omega   11.00   94.00   1.0000    5.0000
omega____ theta____ kappa____ phi______ frames
    -       26.6531   57.0000  -30.0000 83

  6 omega  -46.00   67.00   1.0000    5.0000
omega____ theta____ kappa____ phi______ frames
    -       26.6531  -19.0000  150.0000 113

  7 omega  -91.00  -32.00   1.0000    5.0000
omega____ theta____ kappa____ phi______ frames
    -      -25.5593  178.0000 -150.0000 59

  8 omega    6.00   95.00   1.0000    5.0000
omega____ theta____ kappa____ phi______ frames
    -       26.6531   57.0000  120.0000 89

  9 omega   35.00   64.00   1.0000    5.0000
omega____ theta____ kappa____ phi______ frames
    -       26.6531  178.0000   90.0000 29

 10 omega    6.00   60.00   1.0000    5.0000
omega____ theta____ kappa____ phi______ frames
    -       26.6531   57.0000   60.0000 54

 11 omega    7.00   95.00   1.0000    5.0000
omega____ theta____ kappa____ phi______ frames
    -       26.6531   57.0000 -150.0000 88

 12 omega    2.00   95.00   1.0000    5.0000
omega____ theta____ kappa____ phi______ frames
    -       26.6531   77.0000 -120.0000 93

 13 omega  -35.00   -4.00   1.0000    5.0000
omega____ theta____ kappa____ phi______ frames
    -       26.6531  131.0000    5.3825 31
;
_diffrn_measurement_device_type 'Xcalibur, Eos'
_diffrn_measurement_method '\w scans'
_diffrn_orient_matrix_UB_11 -0.0378095000
_diffrn_orient_matrix_UB_12 0.0501214000
_diffrn_orient_matrix_UB_13 0.0030006000
_diffrn_orient_matrix_UB_21 -0.0459492000
_diffrn_orient_matrix_UB_22 -0.0306202000
_diffrn_orient_matrix_UB_23 0.0236913000
_diffrn_orient_matrix_UB_31 0.0378050000
_diffrn_orient_matrix_UB_32 0.0128714000
_diffrn_orient_matrix_UB_33 0.0446795000
_diffrn_radiation_monochromator graphite
_diffrn_radiation_type MoK\a
_diffrn_radiation_wavelength 0.71073
_diffrn_reflns_av_R_equivalents 0.0327
_diffrn_reflns_av_unetI/netI 0.0168
_diffrn_reflns_Laue_measured_fraction_full 0.999
_diffrn_reflns_Laue_measured_fraction_max 0.999
_diffrn_reflns_limit_h_max 13
_diffrn_reflns_limit_h_min -13
_diffrn_reflns_limit_k_max 15
_diffrn_reflns_limit_k_min -15
_diffrn_reflns_limit_l_max 18
_diffrn_reflns_limit_l_min -18
_diffrn_reflns_number 28349
_diffrn_reflns_point_group_measured_fraction_full 0.999
_diffrn_reflns_point_group_measured_fraction_max 0.999
_diffrn_reflns_theta_full 25.242
_diffrn_reflns_theta_max 27.500
_diffrn_reflns_theta_min 2.661
_diffrn_source 'Enhance (Mo) X-ray Source'
_exptl_absorpt_coefficient_mu 0.244
_exptl_absorpt_correction_T_max 1.00000
_exptl_absorpt_correction_T_min 0.89991
_exptl_absorpt_correction_type multi-scan
_exptl_absorpt_process_details
;
CrysAlisPro, Agilent Technologies,
Version 1.171.36.20 (release 27-06-2012 CrysAlis171 .NET)
(compiled Jul 11 2012,15:38:31)
Empirical absorption correction using spherical harmonics,
 implemented in SCALE3 ABSPACK scaling algorithm.
;
_exptl_crystal_colour 'clear colourless'
_exptl_crystal_colour_lustre clear
_exptl_crystal_colour_primary colourless
_exptl_crystal_density_diffrn 1.361
_exptl_crystal_description prism
_exptl_crystal_F_000 720
_exptl_crystal_size_max 0.3
_exptl_crystal_size_mid 0.3
_exptl_crystal_size_min 0.25
_refine_diff_density_max 0.378
_refine_diff_density_min -0.309
_refine_diff_density_rms 0.051
_refine_ls_extinction_method none
_refine_ls_goodness_of_fit_ref 1.028
_refine_ls_hydrogen_treatment constr
_refine_ls_matrix_type full
_refine_ls_number_parameters 219
_refine_ls_number_reflns 3845
_refine_ls_number_restraints 0
_refine_ls_restrained_S_all 1.028
_refine_ls_R_factor_all 0.0361
_refine_ls_R_factor_gt 0.0322
_refine_ls_shift/su_max 0.001
_refine_ls_shift/su_mean 0.000
_refine_ls_structure_factor_coef Fsqd
_refine_ls_weighting_details 'w=1/[\s^2^(Fo^2^)+(0.0391P)^2^+0.8740P] where P=(Fo^2^+2Fc^2^)/3'
_refine_ls_weighting_scheme calc
_refine_ls_wR_factor_gt 0.0811
_refine_ls_wR_factor_ref 0.0840
_reflns_Friedel_coverage 0.000
_reflns_number_gt 3496
_reflns_number_total 3845
_reflns_threshold_expression 'I > 2\s(I)'
_cod_data_source_file c6ra19196g2.cif
_cod_data_source_block uny098
_cod_original_cell_volume 1677.37(5)
_cod_database_code 7226427
_chemical_oxdiff_formula 'C18 H17 N O3'
_shelx_space_group_comment
;
The symmetry employed for this shelxl refinement is uniquely defined
by the following loop, which should always be used as a source of
symmetry information in preference to the above space-group names.
They are only intended as comments.
;
_reflns_odcompleteness_completeness 99.88
_reflns_odcompleteness_iscentric 1
_reflns_odcompleteness_theta 30.01
_olex2_refinement_description
;
1. Fixed Uiso
 At 1.2 times of:
  All C(H) groups, All C(H,H) groups
 At 1.5 times of:
  All C(H,H,H) groups, All O(H) groups
2.a Ternary CH refined with riding coordinates:
 C1(H1), C2(H2)
2.b Secondary CH2 refined with riding coordinates:
 C3(H3A,H3B), C4(H4A,H4B)
2.c Aromatic/amide H refined with riding coordinates:
 C7(H7), C8(H8), C10(H10), C11(H11), C15(H15), C16(H16), C17(H17), C18(H18)
2.d Idealised Me refined as rotating group:
 C12(H12A,H12B,H12C)
2.e Idealised tetrahedral OH refined as rotating group:
 O3(H3)
;
_shelx_shelxl_version_number 2014/7
_olex2_submission_special_instructions 'No special instructions were received'

loop_
_space_group_symop_operation_xyz
'x, y, z'
'-x, y+1/2, -z+1/2'
'-x, -y, -z'
'x, -y-1/2, z-1/2'

loop_
_atom_site_label
_atom_site_type_symbol
_atom_site_fract_x
_atom_site_fract_y
_atom_site_fract_z
_atom_site_U_iso_or_equiv
_atom_site_adp_type
_atom_site_occupancy
_atom_site_site_symmetry_order
_atom_site_calc_flag
_atom_site_refinement_flags_posn
Cl1 Cl 1.00250(3) 0.61260(2) 0.89078(2) 0.02114(9) Uani 1 1 d .
O1 O 0.57918(9) 0.25695(8) 0.64688(6) 0.02153(19) Uani 1 1 d .
O2 O 0.47449(10) 0.46901(9) 0.87793(11) 0.0449(3) Uani 1 1 d .
O3 O 0.61395(9) 0.61227(8) 0.86568(8) 0.0269(2) Uani 1 1 d .
H3 H 0.5435 0.6505 0.8583 0.040 Uiso 1 1 calc GR
N1 N 0.71376(9) 0.38995(8) 0.72125(7) 0.01286(19) Uani 1 1 d .
C1 C 0.78762(11) 0.44441(9) 0.80662(8) 0.0126(2) Uani 1 1 d .
H1 H 0.7931 0.5273 0.7928 0.015 Uiso 1 1 calc R
C2 C 0.71002(11) 0.43131(10) 0.89228(8) 0.0150(2) Uani 1 1 d .
H2 H 0.7681 0.4595 0.9504 0.018 Uiso 1 1 calc R
C3 C 0.67982(12) 0.30677(10) 0.90849(8) 0.0191(2) Uani 1 1 d .
H3A H 0.6244 0.3005 0.9607 0.023 Uiso 1 1 calc R
H3B H 0.7641 0.2657 0.9284 0.023 Uiso 1 1 calc R
C4 C 0.60679(12) 0.25153(10) 0.81793(9) 0.0200(2) Uani 1 1 d .
H4A H 0.6298 0.1699 0.8195 0.024 Uiso 1 1 calc R
H4B H 0.5101 0.2571 0.8207 0.024 Uiso 1 1 calc R
C5 C 0.63346(11) 0.29892(10) 0.72285(8) 0.0154(2) Uani 1 1 d .
C6 C 0.72827(11) 0.44099(9) 0.63010(8) 0.0130(2) Uani 1 1 d .
C7 C 0.82677(12) 0.40527(10) 0.57812(9) 0.0178(2) Uani 1 1 d .
H7 H 0.8859 0.3462 0.6015 0.021 Uiso 1 1 calc R
C8 C 0.83791(13) 0.45727(11) 0.49088(9) 0.0215(3) Uani 1 1 d .
H8 H 0.9050 0.4326 0.4548 0.026 Uiso 1 1 calc R
C9 C 0.75282(13) 0.54457(11) 0.45551(8) 0.0210(3) Uani 1 1 d .
C10 C 0.65447(12) 0.57913(11) 0.50926(9) 0.0212(3) Uani 1 1 d .
H10 H 0.5952 0.6383 0.4862 0.025 Uiso 1 1 calc R
C11 C 0.64226(11) 0.52791(10) 0.59626(8) 0.0178(2) Uani 1 1 d .
H11 H 0.5752 0.5523 0.6325 0.021 Uiso 1 1 calc R
C12 C 0.76507(16) 0.60043(14) 0.36049(10) 0.0326(3) Uani 1 1 d .
H12A H 0.8491 0.5778 0.3392 0.049 Uiso 1 1 calc GR
H12B H 0.7632 0.6830 0.3678 0.049 Uiso 1 1 calc GR
H12C H 0.6908 0.5766 0.3130 0.049 Uiso 1 1 calc GR
C13 C 0.92947(11) 0.39978(10) 0.82807(8) 0.0141(2) Uani 1 1 d .
C14 C 1.03429(11) 0.47121(10) 0.86379(8) 0.0157(2) Uani 1 1 d .
C15 C 1.16522(12) 0.43384(12) 0.88106(8) 0.0207(3) Uani 1 1 d .
H15 H 1.2352 0.4856 0.9009 0.025 Uiso 1 1 calc R
C16 C 1.19218(12) 0.31988(12) 0.86885(9) 0.0240(3) Uani 1 1 d .
H16 H 1.2808 0.2927 0.8825 0.029 Uiso 1 1 calc R
C17 C 1.09010(13) 0.24554(12) 0.83671(9) 0.0233(3) Uani 1 1 d .
H17 H 1.1083 0.1672 0.8300 0.028 Uiso 1 1 calc R
C18 C 0.96079(12) 0.28606(11) 0.81433(8) 0.0186(2) Uani 1 1 d .
H18 H 0.8923 0.2353 0.7892 0.022 Uiso 1 1 calc R
C19 C 0.58527(11) 0.50491(10) 0.87808(8) 0.0178(2) Uani 1 1 d .

loop_
_atom_site_aniso_label
_atom_site_aniso_U_11
_atom_site_aniso_U_22
_atom_site_aniso_U_33
_atom_site_aniso_U_23
_atom_site_aniso_U_13
_atom_site_aniso_U_12
Cl1 0.02215(15) 0.01815(15) 0.02207(15) -0.00099(11) -0.00079(11) -0.00588(11)
O1 0.0218(4) 0.0205(4) 0.0218(4) -0.0021(3) 0.0012(3) -0.0094(3)
O2 0.0154(5) 0.0276(6) 0.0929(10) 0.0007(6) 0.0120(5) 0.0020(4)
O3 0.0170(4) 0.0184(5) 0.0458(6) 0.0038(4) 0.0062(4) 0.0067(3)
N1 0.0126(4) 0.0133(4) 0.0123(4) 0.0010(3) 0.0003(3) -0.0019(3)
C1 0.0117(5) 0.0130(5) 0.0129(5) -0.0009(4) 0.0004(4) 0.0002(4)
C2 0.0142(5) 0.0175(5) 0.0133(5) 0.0008(4) 0.0022(4) 0.0025(4)
C3 0.0215(6) 0.0191(6) 0.0175(5) 0.0060(4) 0.0058(4) 0.0034(5)
C4 0.0220(6) 0.0161(6) 0.0231(6) 0.0038(5) 0.0072(5) -0.0027(5)
C5 0.0129(5) 0.0136(5) 0.0197(5) 0.0005(4) 0.0027(4) -0.0004(4)
C6 0.0131(5) 0.0129(5) 0.0125(5) -0.0005(4) -0.0002(4) -0.0047(4)
C7 0.0187(5) 0.0153(5) 0.0200(6) -0.0015(4) 0.0040(4) 0.0000(4)
C8 0.0244(6) 0.0226(6) 0.0191(6) -0.0040(5) 0.0089(5) -0.0042(5)
C9 0.0257(6) 0.0222(6) 0.0147(5) 0.0010(5) 0.0011(5) -0.0093(5)
C10 0.0207(6) 0.0216(6) 0.0201(6) 0.0045(5) -0.0021(5) -0.0002(5)
C11 0.0144(5) 0.0205(6) 0.0183(5) 0.0013(5) 0.0019(4) 0.0008(4)
C12 0.0404(8) 0.0382(8) 0.0199(6) 0.0074(6) 0.0065(6) -0.0062(7)
C13 0.0121(5) 0.0194(6) 0.0110(5) 0.0010(4) 0.0019(4) 0.0009(4)
C14 0.0163(5) 0.0203(6) 0.0109(5) 0.0002(4) 0.0032(4) -0.0007(4)
C15 0.0133(5) 0.0369(7) 0.0120(5) -0.0010(5) 0.0020(4) -0.0025(5)
C16 0.0140(5) 0.0417(8) 0.0162(5) 0.0000(5) 0.0022(4) 0.0094(5)
C17 0.0226(6) 0.0276(7) 0.0197(6) -0.0012(5) 0.0028(5) 0.0107(5)
C18 0.0169(5) 0.0206(6) 0.0179(5) -0.0017(4) 0.0016(4) 0.0025(5)
C19 0.0156(5) 0.0198(6) 0.0177(5) -0.0018(4) 0.0017(4) 0.0033(4)

loop_
_atom_type_symbol
_atom_type_description
_atom_type_scat_dispersion_real
_atom_type_scat_dispersion_imag
_atom_type_scat_source
C C 0.0033 0.0016 'International Tables Vol C Tables 4.2.6.8 and 6.1.1.4'
H H 0.0000 0.0000 'International Tables Vol C Tables 4.2.6.8 and 6.1.1.4'
Cl Cl 0.1484 0.1585 'International Tables Vol C Tables 4.2.6.8 and 6.1.1.4'
N N 0.0061 0.0033 'International Tables Vol C Tables 4.2.6.8 and 6.1.1.4'
O O 0.0106 0.0060 'International Tables Vol C Tables 4.2.6.8 and 6.1.1.4'

loop_
_geom_angle_atom_site_label_1
_geom_angle_atom_site_label_2
_geom_angle_atom_site_label_3
_geom_angle
C19 O3 H3 109.5
C5 N1 C1 124.92(9)
C5 N1 C6 118.72(9)
C6 N1 C1 116.35(9)
N1 C1 H1 107.5
N1 C1 C2 109.94(9)
N1 C1 C13 111.89(9)
C2 C1 H1 107.5
C13 C1 H1 107.5
C13 C1 C2 112.33(9)
C1 C2 H2 107.7
C3 C2 C1 110.48(9)
C3 C2 H2 107.7
C3 C2 C19 112.81(10)
C19 C2 C1 110.12(9)
C19 C2 H2 107.7
C2 C3 H3A 109.3
C2 C3 H3B 109.3
C2 C3 C4 111.60(9)
H3A C3 H3B 108.0
C4 C3 H3A 109.3
C4 C3 H3B 109.3
C3 C4 H4A 108.0
C3 C4 H4B 108.0
H4A C4 H4B 107.2
C5 C4 C3 117.33(10)
C5 C4 H4A 108.0
C5 C4 H4B 108.0
O1 C5 N1 120.05(10)
O1 C5 C4 120.57(10)
N1 C5 C4 119.35(10)
C7 C6 N1 120.93(10)
C7 C6 C11 120.51(11)
C11 C6 N1 118.56(10)
C6 C7 H7 120.4
C6 C7 C8 119.10(11)
C8 C7 H7 120.4
C7 C8 H8 119.3
C9 C8 C7 121.41(11)
C9 C8 H8 119.3
C8 C9 C10 118.41(11)
C8 C9 C12 121.17(12)
C10 C9 C12 120.42(12)
C9 C10 H10 119.6
C11 C10 C9 120.73(12)
C11 C10 H10 119.6
C6 C11 C10 119.84(11)
C6 C11 H11 120.1
C10 C11 H11 120.1
C9 C12 H12A 109.5
C9 C12 H12B 109.5
C9 C12 H12C 109.5
H12A C12 H12B 109.5
H12A C12 H12C 109.5
H12B C12 H12C 109.5
C14 C13 C1 121.08(10)
C14 C13 C18 116.90(10)
C18 C13 C1 122.02(10)
C13 C14 Cl1 119.96(9)
C15 C14 Cl1 117.65(9)
C15 C14 C13 122.38(11)
C14 C15 H15 120.5
C16 C15 C14 119.05(12)
C16 C15 H15 120.5
C15 C16 H16 119.9
C17 C16 C15 120.16(11)
C17 C16 H16 119.9
C16 C17 H17 120.1
C16 C17 C18 119.81(12)
C18 C17 H17 120.1
C13 C18 H18 119.2
C17 C18 C13 121.53(12)
C17 C18 H18 119.2
O2 C19 O3 124.25(11)
O2 C19 C2 124.03(12)
O3 C19 C2 111.72(10)

loop_
_geom_bond_atom_site_label_1
_geom_bond_atom_site_label_2
_geom_bond_distance
Cl1 C14 1.7508(12)
O1 C5 1.2413(15)
O2 C19 1.2017(16)
O3 H3 0.8400
O3 C19 1.3166(15)
N1 C1 1.4781(14)
N1 C5 1.3504(14)
N1 C6 1.4476(14)
C1 H1 1.0000
C1 C2 1.5395(15)
C1 C13 1.5249(15)
C2 H2 1.0000
C2 C3 1.5245(16)
C2 C19 1.5264(15)
C3 H3A 0.9900
C3 H3B 0.9900
C3 C4 1.5345(17)
C4 H4A 0.9900
C4 H4B 0.9900
C4 C5 1.5134(16)
C6 C7 1.3849(16)
C6 C11 1.3891(16)
C7 H7 0.9500
C7 C8 1.3955(17)
C8 H8 0.9500
C8 C9 1.3927(19)
C9 C10 1.3954(18)
C9 C12 1.5161(17)
C10 H10 0.9500
C10 C11 1.3907(17)
C11 H11 0.9500
C12 H12A 0.9800
C12 H12B 0.9800
C12 H12C 0.9800
C13 C14 1.3970(16)
C13 C18 1.3983(17)
C14 C15 1.3905(16)
C15 H15 0.9500
C15 C16 1.387(2)
C16 H16 0.9500
C16 C17 1.3863(19)
C17 H17 0.9500
C17 C18 1.3928(17)
C18 H18 0.9500
